data_1546416
loop_
_publ_author_name
'Pollit, Adam A.'
'Obhi, Nimrat K.'
'Lough, Alan J.'
'Seferos, Dwight S.'

_publ_section_title
;
 Evaluation of an external initiating Ni(ii) diimine catalyst for
 electron-deficient \p-conjugated polymers
;
_journal_name_full 'Polym. Chem.'
_journal_paper_doi 10.1039/C7PY00873B
_journal_year 2017
_chemical_formula_moiety 'C37 H35 Br N2 Ni O, C4 H8 O'
_chemical_formula_sum 'C41 H43 Br N2 Ni O2'
_chemical_formula_weight 734.39
_space_group_crystal_system monoclinic
_space_group_IT_number 14
_space_group_name_Hall '-P 2yn'
_space_group_name_H-M_alt 'P 1 21/n 1'
_symmetry_space_group_name_Hall '-P 2yn'
_symmetry_space_group_name_H-M 'P 1 21/n 1'
_atom_sites_solution_hydrogens geom
_audit_creation_method SHELXL-2014/7
_audit_update_record
;
2017-03-06 deposited with the CCDC.
2017-06-20 downloaded from the CCDC.
;
_cell_angle_alpha 90
_cell_angle_beta 92.547(5)
_cell_angle_gamma 90
_cell_formula_units_Z 4
_cell_length_a 10.2766(16)
_cell_length_b 16.387(3)
_cell_length_c 21.498(3)
_cell_measurement_reflns_used 5298
_cell_measurement_temperature 100(2)
_cell_measurement_theta_max 21.37
_cell_measurement_theta_min 2.24
_cell_volume 3616.7(10)
_computing_cell_refinement APEX2
_computing_data_collection 'APEX2 (Bruker, 2014)'
_computing_data_reduction 'SAINT (Bruker, 2014)'
_computing_molecular_graphics 'PLATON (Spek, 2009)'
_computing_publication_material 'SHELXTL (Sheldrick, 2008)'
_computing_structure_refinement 'SHELXL-2014/7 (Sheldrick, 2015b)'
_computing_structure_solution 'SHELXT (Sheldrick, 2015a)'
_diffrn_ambient_temperature 100(2)
_diffrn_measured_fraction_theta_full 1.000
_diffrn_measured_fraction_theta_max 0.998
_diffrn_measurement_device_type 'Bruker Kappa APEX-DUO CCD'
_diffrn_measurement_method '\f and \w scans'
_diffrn_radiation_type MoK\a
_diffrn_radiation_wavelength 0.71073
_diffrn_reflns_av_R_equivalents 0.1475
_diffrn_reflns_av_unetI/netI 0.1158
_diffrn_reflns_Laue_measured_fraction_full 1.000
_diffrn_reflns_Laue_measured_fraction_max 0.998
_diffrn_reflns_limit_h_max 13
_diffrn_reflns_limit_h_min -13
_diffrn_reflns_limit_k_max 21
_diffrn_reflns_limit_k_min -21
_diffrn_reflns_limit_l_max 24
_diffrn_reflns_limit_l_min -27
_diffrn_reflns_number 56322
_diffrn_reflns_point_group_measured_fraction_full 1.000
_diffrn_reflns_point_group_measured_fraction_max 0.998
_diffrn_reflns_theta_full 25.242
_diffrn_reflns_theta_max 27.519
_diffrn_reflns_theta_min 1.563
_diffrn_source 'sealed tube with Bruker Triumph monochromator'
_exptl_absorpt_coefficient_mu 1.678
_exptl_absorpt_correction_T_max 0.7456
_exptl_absorpt_correction_T_min 0.6524
_exptl_absorpt_correction_type multi-scan
_exptl_absorpt_process_details 'SADABS (Bruker, 2014)'
_exptl_crystal_colour orange
_exptl_crystal_density_diffrn 1.349
_exptl_crystal_description needle
_exptl_crystal_F_000 1528
_exptl_crystal_size_max 0.120
_exptl_crystal_size_mid 0.040
_exptl_crystal_size_min 0.040
_refine_diff_density_max 0.897
_refine_diff_density_min -0.561
_refine_diff_density_rms 0.100
_refine_ls_extinction_method none
_refine_ls_goodness_of_fit_ref 0.992
_refine_ls_hydrogen_treatment constr
_refine_ls_matrix_type full
_refine_ls_number_parameters 441
_refine_ls_number_reflns 8307
_refine_ls_number_restraints 5
_refine_ls_restrained_S_all 0.992
_refine_ls_R_factor_all 0.1391
_refine_ls_R_factor_gt 0.0491
_refine_ls_shift/su_max 0.001
_refine_ls_shift/su_mean 0.000
_refine_ls_structure_factor_coef Fsqd
_refine_ls_weighting_details 'w=1/[\s^2^(Fo^2^)+(0.0517P)^2^+2.7372P] where P=(Fo^2^+2Fc^2^)/3'
_refine_ls_weighting_scheme calc
_refine_ls_wR_factor_gt 0.1006
_refine_ls_wR_factor_ref 0.1315
_reflns_Friedel_coverage 0.000
_reflns_number_gt 4496
_reflns_number_total 8307
_reflns_threshold_expression 'I > 2\s(I)'
_cod_data_source_file c7py00873b2.cif
_cod_data_source_block d16139_a
_cod_database_code 1546416
_shelx_shelxl_version_number 2014/7
_shelx_space_group_comment
; 
The symmetry employed for this shelxl refinement is uniquely defined 
by the following loop, which should always be used as a source of 
symmetry information in preference to the above space-group names. 
They are only intended as comments. 
;
_shelx_estimated_absorpt_t_min 0.824
_shelx_estimated_absorpt_t_max 0.936

loop_
_space_group_symop_operation_xyz
'x, y, z'
'-x+1/2, y+1/2, -z+1/2'
'-x, -y, -z'
'x-1/2, -y-1/2, z-1/2'

loop_
_atom_site_label
_atom_site_type_symbol
_atom_site_fract_x
_atom_site_fract_y
_atom_site_fract_z
_atom_site_U_iso_or_equiv
_atom_site_adp_type
_atom_site_occupancy
_atom_site_site_symmetry_order
_atom_site_calc_flag
_atom_site_refinement_flags_posn
_atom_site_refinement_flags_adp
_atom_site_refinement_flags_occupancy
_atom_site_disorder_assembly
_atom_site_disorder_group
Ni1 Ni 0.85995(5) 0.21119(3) 0.71784(2) 0.02419(15) Uani 1 1 d D . . . .
Br1 Br 1.04307(4) 0.15311(3) 0.76341(2) 0.02824(13) Uani 1 1 d . . . . .
N1 N 0.7056(3) 0.2564(2) 0.67568(14) 0.0217(8) Uani 1 1 d . . . . .
N2 N 0.9114(3) 0.1865(2) 0.63106(15) 0.0216(8) Uani 1 1 d . . . . .
C1 C 0.7091(4) 0.2508(3) 0.61584(18) 0.0240(9) Uani 1 1 d . . . . .
C2 C 0.6226(4) 0.2755(3) 0.56287(18) 0.0262(10) Uani 1 1 d . . . . .
C3 C 0.6874(4) 0.2496(3) 0.50910(18) 0.0253(10) Uani 1 1 d . . . . .
C4 C 0.8091(4) 0.2110(3) 0.52219(18) 0.0247(9) Uani 1 1 d . . . . .
C5 C 0.8247(4) 0.2108(2) 0.59057(18) 0.0225(9) Uani 1 1 d . . . . .
C6 C 0.5061(4) 0.3170(3) 0.5560(2) 0.0339(11) Uani 1 1 d . . . . .
H6A H 0.4621 0.3359 0.5912 0.041 Uiso 1 1 calc R U . . .
C7 C 0.4544(4) 0.3302(3) 0.4945(2) 0.0404(13) Uani 1 1 d . . . . .
H7A H 0.3738 0.3583 0.4892 0.048 Uiso 1 1 calc R U . . .
C8 C 0.5148(4) 0.3045(3) 0.4424(2) 0.0366(12) Uani 1 1 d . . . . .
H8A H 0.4754 0.3145 0.4023 0.044 Uiso 1 1 calc R U . . .
C9 C 0.6365(4) 0.2631(3) 0.44810(18) 0.0268(10) Uani 1 1 d . . . . .
C10 C 0.7150(4) 0.2360(3) 0.39984(19) 0.0314(11) Uani 1 1 d . . . . .
H10A H 0.6850 0.2430 0.3577 0.038 Uiso 1 1 calc R U . . .
C11 C 0.8337(5) 0.2000(3) 0.41264(19) 0.0334(11) Uani 1 1 d . . . . .
H11A H 0.8845 0.1836 0.3790 0.040 Uiso 1 1 calc R U . . .
C12 C 0.8829(4) 0.1863(3) 0.47422(18) 0.0301(11) Uani 1 1 d . . . . .
H12A H 0.9649 0.1608 0.4821 0.036 Uiso 1 1 calc R U . . .
C13 C 0.5927(4) 0.2942(3) 0.70045(17) 0.0232(9) Uani 1 1 d . . . . .
C14 C 0.4867(4) 0.2454(3) 0.71371(18) 0.0267(10) Uani 1 1 d . . . . .
C15 C 0.3757(4) 0.2840(3) 0.73466(19) 0.0357(12) Uani 1 1 d . . . . .
H15A H 0.3020 0.2517 0.7434 0.043 Uiso 1 1 calc R U . . .
C16 C 0.3691(5) 0.3673(3) 0.7431(2) 0.0363(12) Uani 1 1 d . . . . .
C17 C 0.4768(5) 0.4139(3) 0.7295(2) 0.0404(13) Uani 1 1 d . . . . .
H17A H 0.4739 0.4713 0.7355 0.048 Uiso 1 1 calc R U . . .
C18 C 0.5899(4) 0.3786(3) 0.7071(2) 0.0323(11) Uani 1 1 d . . . . .
C19 C 0.4885(4) 0.1551(3) 0.7025(2) 0.0427(12) Uani 1 1 d . . . . .
H19A H 0.4149 0.1297 0.7226 0.064 Uiso 1 1 calc R U . . .
H19B H 0.5703 0.1322 0.7200 0.064 Uiso 1 1 calc R U . . .
H19C H 0.4816 0.1444 0.6576 0.064 Uiso 1 1 calc R U . . .
C20 C 0.2468(5) 0.4079(4) 0.7654(2) 0.0572(16) Uani 1 1 d . . . . .
H20A H 0.1742 0.3692 0.7625 0.086 Uiso 1 1 calc R U . . .
H20B H 0.2259 0.4557 0.7394 0.086 Uiso 1 1 calc R U . . .
H20C H 0.2615 0.4252 0.8088 0.086 Uiso 1 1 calc R U . . .
C21 C 0.7006(5) 0.4319(3) 0.6879(3) 0.0570(15) Uani 1 1 d . . . . .
H21A H 0.6907 0.4867 0.7054 0.086 Uiso 1 1 calc R U . . .
H21B H 0.6998 0.4354 0.6424 0.086 Uiso 1 1 calc R U . . .
H21C H 0.7835 0.4083 0.7035 0.086 Uiso 1 1 calc R U . . .
C22 C 1.0284(4) 0.1501(3) 0.60923(17) 0.0226(9) Uani 1 1 d . . . . .
C23 C 1.0331(4) 0.0663(3) 0.60126(19) 0.0296(10) Uani 1 1 d . . . . .
C24 C 1.1471(5) 0.0328(3) 0.5785(2) 0.0398(13) Uani 1 1 d . . . . .
H24A H 1.1519 -0.0244 0.5721 0.048 Uiso 1 1 calc R U . . .
C25 C 1.2521(5) 0.0808(3) 0.5653(2) 0.0421(13) Uani 1 1 d . . . . .
C26 C 1.2439(4) 0.1634(3) 0.5751(2) 0.0380(12) Uani 1 1 d . . . . .
H26A H 1.3167 0.1967 0.5666 0.046 Uiso 1 1 calc R U . . .
C27 C 1.1326(4) 0.2003(3) 0.59704(18) 0.0272(10) Uani 1 1 d . . . . .
C28 C 0.9195(5) 0.0128(3) 0.6153(2) 0.0478(14) Uani 1 1 d . . . . .
H28A H 0.9470 -0.0444 0.6154 0.072 Uiso 1 1 calc R U . . .
H28B H 0.8496 0.0209 0.5833 0.072 Uiso 1 1 calc R U . . .
H28C H 0.8877 0.0272 0.6562 0.072 Uiso 1 1 calc R U . . .
C29 C 1.3754(5) 0.0438(4) 0.5406(3) 0.0693(19) Uani 1 1 d . . . . .
H29A H 1.3551 -0.0095 0.5219 0.104 Uiso 1 1 calc R U . . .
H29B H 1.4406 0.0370 0.5749 0.104 Uiso 1 1 calc R U . . .
H29C H 1.4100 0.0800 0.5090 0.104 Uiso 1 1 calc R U . . .
C30 C 1.1243(4) 0.2912(3) 0.6068(2) 0.0402(12) Uani 1 1 d . . . . .
H30A H 1.2094 0.3160 0.6003 0.060 Uiso 1 1 calc R U . . .
H30B H 1.0987 0.3024 0.6493 0.060 Uiso 1 1 calc R U . . .
H30C H 1.0593 0.3144 0.5770 0.060 Uiso 1 1 calc R U . . .
C31 C 0.7971(5) 0.2326(3) 0.79860(18) 0.0326(19) Uani 0.713(6) 1 d DG . P A 1
C32 C 0.8253(5) 0.3087(3) 0.8244(2) 0.044(2) Uani 0.713(6) 1 d DG . P A 1
C33 C 0.7772(6) 0.3299(4) 0.8816(2) 0.078(4) Uani 0.713(6) 1 d G . P A 1
H33A H 0.7966 0.3819 0.8992 0.093 Uiso 0.713(6) 1 calc R U P A 1
C34 C 0.7009(6) 0.2749(5) 0.91307(18) 0.095(5) Uani 0.713(6) 1 d G . P A 1
H34A H 0.6680 0.2893 0.9522 0.115 Uiso 0.713(6) 1 calc R U P A 1
C35 C 0.6726(5) 0.1988(5) 0.8873(2) 0.084(4) Uani 0.713(6) 1 d G . P A 1
H35A H 0.6204 0.1612 0.9088 0.101 Uiso 0.713(6) 1 calc R U P A 1
C36 C 0.7207(5) 0.1777(3) 0.8301(2) 0.050(2) Uani 0.713(6) 1 d G . P A 1
H36A H 0.7014 0.1257 0.8125 0.060 Uiso 0.713(6) 1 calc R U P A 1
C37 C 0.9326(9) 0.4385(5) 0.8171(6) 0.106(4) Uani 0.713(6) 1 d D . P A 1
H37A H 0.9930 0.4672 0.7907 0.159 Uiso 0.713(6) 1 calc R U P A 1
H37B H 0.9724 0.4327 0.8592 0.159 Uiso 0.713(6) 1 calc R U P A 1
H37C H 0.8517 0.4698 0.8190 0.159 Uiso 0.713(6) 1 calc R U P A 1
O1 O 0.9047(5) 0.3595(3) 0.7917(3) 0.0560(18) Uani 0.713(6) 1 d D . P A 1
C31A C 0.8212(14) 0.2569(8) 0.7965(5) 0.016(4) Uiso 0.287(6) 1 d DG . P A 2
C32A C 0.8772(13) 0.3297(8) 0.8173(5) 0.026(5) Uiso 0.287(6) 1 d G . P A 2
H32A H 0.9391 0.3567 0.7929 0.031 Uiso 0.287(6) 1 calc R U P A 2
C33A C 0.8428(13) 0.3631(6) 0.8736(5) 0.040(5) Uiso 0.287(6) 1 d G . P A 2
H33B H 0.8811 0.4129 0.8878 0.048 Uiso 0.287(6) 1 calc R U P A 2
C34A C 0.7523(13) 0.3237(7) 0.9093(5) 0.033(5) Uiso 0.287(6) 1 d G . P A 2
H34B H 0.7288 0.3465 0.9478 0.039 Uiso 0.287(6) 1 calc R U P A 2
C35A C 0.6963(12) 0.2509(6) 0.8885(5) 0.023(4) Uiso 0.287(6) 1 d G . P A 2
H35B H 0.6345 0.2239 0.9129 0.028 Uiso 0.287(6) 1 calc R U P A 2
C36A C 0.7307(13) 0.2175(6) 0.8322(5) 0.016(4) Uiso 0.287(6) 1 d DG . P A 2
O1A O 0.6857(11) 0.1433(6) 0.8106(5) 0.030(3) Uiso 0.287(6) 1 d D . P A 2
C37A C 0.5854(14) 0.1044(10) 0.8440(7) 0.043(5) Uiso 0.287(6) 1 d D . P A 2
H37D H 0.5584 0.0541 0.8225 0.065 Uiso 0.287(6) 1 calc R U P A 2
H37E H 0.5105 0.1412 0.8461 0.065 Uiso 0.287(6) 1 calc R U P A 2
H37F H 0.6186 0.0913 0.8863 0.065 Uiso 0.287(6) 1 calc R U P A 2
O1S O 0.1005(17) 0.5421(9) 0.5984(8) 0.441(14) Uani 1 1 d D . . . .
C1S C 0.1131(7) 0.5786(4) 0.5353(3) 0.078(2) Uani 1 1 d D . . . .
H1SA H 0.0283 0.5750 0.5118 0.093 Uiso 1 1 calc R U . . .
H1SB H 0.1359 0.6371 0.5398 0.093 Uiso 1 1 calc R U . . .
C2S C 0.2123(11) 0.5376(6) 0.5004(5) 0.154(5) Uani 1 1 d D . . . .
H2SA H 0.1740 0.5099 0.4629 0.184 Uiso 1 1 calc R U . . .
H2SB H 0.2807 0.5760 0.4878 0.184 Uiso 1 1 calc R U . . .
C3S C 0.2611(10) 0.4811(6) 0.5449(6) 0.149(5) Uani 1 1 d D . . . .
H3SA H 0.3551 0.4711 0.5399 0.179 Uiso 1 1 calc R U . . .
H3SB H 0.2140 0.4285 0.5409 0.179 Uiso 1 1 calc R U . . .
C4S C 0.2397(16) 0.5184(6) 0.6040(4) 0.181(7) Uani 1 1 d D . . . .
H4SC H 0.2962 0.5668 0.6109 0.218 Uiso 1 1 calc R U . . .
H4SA H 0.2560 0.4794 0.6386 0.218 Uiso 1 1 calc R U . . .

loop_
_atom_site_aniso_label
_atom_site_aniso_U_11
_atom_site_aniso_U_22
_atom_site_aniso_U_33
_atom_site_aniso_U_23
_atom_site_aniso_U_13
_atom_site_aniso_U_12
Ni1 0.0232(3) 0.0340(3) 0.0150(3) -0.0001(2) -0.0021(2) 0.0022(2)
Br1 0.0284(2) 0.0359(3) 0.0198(2) -0.00181(19) -0.00530(17) 0.0053(2)
N1 0.0236(19) 0.0242(19) 0.0174(18) 0.0010(14) 0.0039(15) -0.0008(15)
N2 0.0189(19) 0.028(2) 0.0179(17) 0.0032(15) 0.0003(15) -0.0027(15)
C1 0.020(2) 0.033(3) 0.019(2) -0.0017(18) -0.0002(18) -0.0042(19)
C2 0.017(2) 0.042(3) 0.020(2) 0.0031(19) -0.0022(18) -0.0038(19)
C3 0.025(2) 0.033(2) 0.018(2) 0.0003(18) -0.0007(18) -0.0022(19)
C4 0.027(2) 0.029(2) 0.017(2) 0.0001(18) -0.0032(18) -0.0013(19)
C5 0.022(2) 0.027(2) 0.018(2) -0.0009(18) -0.0023(18) -0.0023(18)
C6 0.022(3) 0.056(3) 0.023(2) 0.005(2) 0.001(2) 0.002(2)
C7 0.025(3) 0.070(4) 0.026(3) 0.006(2) -0.005(2) 0.011(2)
C8 0.031(3) 0.055(3) 0.023(2) 0.004(2) -0.012(2) -0.002(2)
C9 0.028(3) 0.036(3) 0.016(2) 0.0004(18) -0.0024(19) -0.002(2)
C10 0.038(3) 0.037(3) 0.019(2) 0.0013(19) -0.007(2) 0.004(2)
C11 0.044(3) 0.037(3) 0.020(2) -0.006(2) 0.004(2) 0.006(2)
C12 0.037(3) 0.034(3) 0.020(2) -0.0013(19) -0.001(2) 0.006(2)
C13 0.019(2) 0.037(3) 0.013(2) 0.0008(18) -0.0014(17) 0.0049(19)
C14 0.020(2) 0.040(3) 0.020(2) 0.0019(19) -0.0056(18) 0.004(2)
C15 0.025(3) 0.058(4) 0.024(2) 0.012(2) 0.001(2) 0.003(2)
C16 0.033(3) 0.055(4) 0.021(2) 0.002(2) -0.002(2) 0.021(2)
C17 0.052(3) 0.033(3) 0.035(3) -0.004(2) -0.009(2) 0.013(2)
C18 0.031(3) 0.034(3) 0.032(3) 0.003(2) -0.002(2) 0.006(2)
C19 0.029(3) 0.039(3) 0.061(3) 0.003(3) 0.002(2) -0.007(2)
C20 0.047(3) 0.087(5) 0.038(3) 0.008(3) 0.006(3) 0.037(3)
C21 0.051(4) 0.036(3) 0.084(4) 0.003(3) 0.000(3) -0.003(3)
C22 0.023(2) 0.030(2) 0.015(2) 0.0012(18) -0.0001(17) 0.0030(19)
C23 0.035(3) 0.029(3) 0.023(2) 0.0013(19) -0.008(2) 0.004(2)
C24 0.055(4) 0.038(3) 0.025(2) -0.010(2) -0.009(2) 0.019(3)
C25 0.035(3) 0.063(4) 0.029(3) -0.005(2) -0.001(2) 0.023(3)
C26 0.023(3) 0.059(4) 0.033(3) 0.006(2) 0.004(2) 0.009(2)
C27 0.026(3) 0.036(3) 0.019(2) 0.0053(19) -0.0008(19) 0.004(2)
C28 0.060(4) 0.030(3) 0.053(3) -0.002(2) -0.008(3) -0.009(3)
C29 0.055(4) 0.103(5) 0.050(4) -0.018(3) 0.002(3) 0.040(4)
C30 0.031(3) 0.037(3) 0.053(3) 0.005(2) 0.003(2) -0.006(2)
C31 0.026(4) 0.045(5) 0.027(4) -0.002(3) -0.004(3) 0.006(4)
C32 0.033(5) 0.064(6) 0.033(4) -0.012(4) -0.008(4) 0.023(4)
C33 0.063(7) 0.131(10) 0.036(5) -0.034(5) -0.016(5) 0.065(7)
C34 0.045(6) 0.220(16) 0.020(5) -0.018(7) -0.009(4) 0.062(8)
C35 0.022(4) 0.201(14) 0.027(5) 0.037(6) -0.005(4) 0.009(6)
C36 0.027(5) 0.092(9) 0.030(5) 0.022(5) 0.000(4) 0.002(5)
C37 0.071(7) 0.060(7) 0.186(12) -0.071(7) 0.001(7) 0.013(5)
O1 0.052(3) 0.034(3) 0.081(4) -0.029(3) -0.010(3) 0.005(3)
O1S 0.45(2) 0.303(17) 0.59(3) 0.226(19) 0.21(2) 0.159(17)
C1S 0.076(5) 0.068(5) 0.088(5) 0.011(4) -0.015(4) -0.026(4)
C2S 0.209(12) 0.131(9) 0.128(9) -0.059(8) 0.082(9) -0.071(9)
C3S 0.134(9) 0.097(8) 0.224(14) 0.062(9) 0.089(9) 0.044(7)
C4S 0.37(2) 0.096(8) 0.073(6) -0.010(5) -0.051(9) -0.105(11)

loop_
_atom_type_symbol
_atom_type_description
_atom_type_scat_dispersion_real
_atom_type_scat_dispersion_imag
_atom_type_scat_source
C C 0.0033 0.0016 'International Tables Vol C Tables 4.2.6.8 and 6.1.1.4'
H H 0.0000 0.0000 'International Tables Vol C Tables 4.2.6.8 and 6.1.1.4'
N N 0.0061 0.0033 'International Tables Vol C Tables 4.2.6.8 and 6.1.1.4'
O O 0.0106 0.0060 'International Tables Vol C Tables 4.2.6.8 and 6.1.1.4'
Ni Ni 0.3393 1.1124 'International Tables Vol C Tables 4.2.6.8 and 6.1.1.4'
Br Br -0.2901 2.4595 'International Tables Vol C Tables 4.2.6.8 and 6.1.1.4'

loop_
_geom_angle_atom_site_label_1
_geom_angle_atom_site_label_2
_geom_angle_atom_site_label_3
_geom_angle
C31A Ni1 N1 93.8(5)
C31 Ni1 N1 93.0(2)
C31A Ni1 N2 168.3(4)
C31 Ni1 N2 175.5(2)
N1 Ni1 N2 83.47(13)
C31A Ni1 Br1 89.1(5)
C31 Ni1 Br1 89.56(18)
N1 Ni1 Br1 177.02(10)
N2 Ni1 Br1 93.92(10)
C1 N1 C13 117.2(3)
C1 N1 Ni1 112.3(3)
C13 N1 Ni1 130.4(2)
C5 N2 C22 118.2(3)
C5 N2 Ni1 111.4(3)
C22 N2 Ni1 130.3(2)
N1 C1 C2 135.2(4)
N1 C1 C5 117.1(3)
C2 C1 C5 107.7(3)
C6 C2 C3 119.7(4)
C6 C2 C1 135.3(4)
C3 C2 C1 105.0(3)
C9 C3 C4 122.9(4)
C9 C3 C2 122.8(4)
C4 C3 C2 114.3(3)
C12 C4 C3 119.7(4)
C12 C4 C5 135.5(4)
C3 C4 C5 104.8(3)
N2 C5 C4 136.1(4)
N2 C5 C1 115.7(3)
C4 C5 C1 108.2(3)
C2 C6 C7 117.5(4)
C2 C6 H6A 121.2
C7 C6 H6A 121.2
C8 C7 C6 123.3(4)
C8 C7 H7A 118.3
C6 C7 H7A 118.3
C7 C8 C9 120.3(4)
C7 C8 H8A 119.8
C9 C8 H8A 119.8
C3 C9 C10 115.8(4)
C3 C9 C8 116.3(4)
C10 C9 C8 127.9(4)
C11 C10 C9 121.3(4)
C11 C10 H10A 119.4
C9 C10 H10A 119.4
C10 C11 C12 122.2(4)
C10 C11 H11A 118.9
C12 C11 H11A 118.9
C4 C12 C11 118.2(4)
C4 C12 H12A 120.9
C11 C12 H12A 120.9
C18 C13 C14 122.1(4)
C18 C13 N1 119.1(4)
C14 C13 N1 118.7(4)
C13 C14 C15 117.6(4)
C13 C14 C19 121.3(4)
C15 C14 C19 121.0(4)
C16 C15 C14 122.5(4)
C16 C15 H15A 118.8
C14 C15 H15A 118.8
C15 C16 C17 118.2(4)
C15 C16 C20 121.5(5)
C17 C16 C20 120.3(5)
C16 C17 C18 121.8(4)
C16 C17 H17A 119.1
C18 C17 H17A 119.1
C13 C18 C17 117.8(4)
C13 C18 C21 122.0(4)
C17 C18 C21 120.1(4)
C14 C19 H19A 109.5
C14 C19 H19B 109.5
H19A C19 H19B 109.5
C14 C19 H19C 109.5
H19A C19 H19C 109.5
H19B C19 H19C 109.5
C16 C20 H20A 109.5
C16 C20 H20B 109.5
H20A C20 H20B 109.5
C16 C20 H20C 109.5
H20A C20 H20C 109.5
H20B C20 H20C 109.5
C18 C21 H21A 109.5
C18 C21 H21B 109.5
H21A C21 H21B 109.5
C18 C21 H21C 109.5
H21A C21 H21C 109.5
H21B C21 H21C 109.5
C27 C22 C23 122.3(4)
C27 C22 N2 118.7(4)
C23 C22 N2 119.0(4)
C22 C23 C24 117.7(4)
C22 C23 C28 121.5(4)
C24 C23 C28 120.7(4)
C25 C24 C23 121.6(5)
C25 C24 H24A 119.2
C23 C24 H24A 119.2
C26 C25 C24 118.5(4)
C26 C25 C29 120.3(5)
C24 C25 C29 121.2(5)
C25 C26 C27 122.4(5)
C25 C26 H26A 118.8
C27 C26 H26A 118.8
C22 C27 C26 117.4(4)
C22 C27 C30 120.8(4)
C26 C27 C30 121.8(4)
C23 C28 H28A 109.5
C23 C28 H28B 109.5
H28A C28 H28B 109.5
C23 C28 H28C 109.5
H28A C28 H28C 109.5
H28B C28 H28C 109.5
C25 C29 H29A 109.5
C25 C29 H29B 109.5
H29A C29 H29B 109.5
C25 C29 H29C 109.5
H29A C29 H29C 109.5
H29B C29 H29C 109.5
C27 C30 H30A 109.5
C27 C30 H30B 109.5
H30A C30 H30B 109.5
C27 C30 H30C 109.5
H30A C30 H30C 109.5
H30B C30 H30C 109.5
C32 C31 C36 120.0
C32 C31 Ni1 117.0(3)
C36 C31 Ni1 122.9(3)
O1 C32 C31 117.1(4)
O1 C32 C33 122.9(4)
C31 C32 C33 120.0
C34 C33 C32 120.0
C34 C33 H33A 120.0
C32 C33 H33A 120.0
C33 C34 C35 120.0
C33 C34 H34A 120.0
C35 C34 H34A 120.0
C36 C35 C34 120.0
C36 C35 H35A 120.0
C34 C35 H35A 120.0
C35 C36 C31 120.0
C35 C36 H36A 120.0
C31 C36 H36A 120.0
O1 C37 H37A 109.5
O1 C37 H37B 109.5
H37A C37 H37B 109.5
O1 C37 H37C 109.5
H37A C37 H37C 109.5
H37B C37 H37C 109.5
C32 O1 C37 117.6(7)
C32A C31A C36A 120.0
C32A C31A Ni1 121.4(6)
C36A C31A Ni1 118.5(6)
C33A C32A C31A 120.0
C33A C32A H32A 120.0
C31A C32A H32A 120.0
C34A C33A C32A 120.0
C34A C33A H33B 120.0
C32A C33A H33B 120.0
C33A C34A C35A 120.0
C33A C34A H34B 120.0
C35A C34A H34B 120.0
C34A C35A C36A 120.0
C34A C35A H35B 120.0
C36A C35A H35B 120.0
O1A C36A C35A 123.2(9)
O1A C36A C31A 116.7(9)
C35A C36A C31A 120.0
C36A O1A C37A 117.7(12)
O1A C37A H37D 109.5
O1A C37A H37E 109.5
H37D C37A H37E 109.5
O1A C37A H37F 109.5
H37D C37A H37F 109.5
H37E C37A H37F 109.5
C4S O1S C1S 93.2(11)
C2S C1S O1S 112.0(9)
C2S C1S H1SA 109.2
O1S C1S H1SA 109.2
C2S C1S H1SB 109.2
O1S C1S H1SB 109.2
H1SA C1S H1SB 107.9
C3S C2S C1S 100.9(7)
C3S C2S H2SA 111.6
C1S C2S H2SA 111.6
C3S C2S H2SB 111.6
C1S C2S H2SB 111.6
H2SA C2S H2SB 109.4
C2S C3S C4S 104.9(8)
C2S C3S H3SA 110.8
C4S C3S H3SA 110.8
C2S C3S H3SB 110.8
C4S C3S H3SB 110.8
H3SA C3S H3SB 108.8
C3S C4S O1S 103.0(9)
C3S C4S H4SC 111.2
O1S C4S H4SC 111.2
C3S C4S H4SA 111.2
O1S C4S H4SA 111.2
H4SC C4S H4SA 109.1

loop_
_geom_bond_atom_site_label_1
_geom_bond_atom_site_label_2
_geom_bond_distance
Ni1 C31A 1.908(8)
Ni1 C31 1.912(3)
Ni1 N1 1.938(3)
Ni1 N2 2.003(3)
Ni1 Br1 2.2899(7)
N1 C1 1.292(5)
N1 C13 1.439(5)
N2 C5 1.281(5)
N2 C22 1.439(5)
C1 C2 1.470(5)
C1 C5 1.481(6)
C2 C6 1.379(6)
C2 C3 1.424(6)
C3 C9 1.407(5)
C3 C4 1.418(6)
C4 C12 1.368(6)
C4 C5 1.471(5)
C6 C7 1.420(6)
C6 H6A 0.9500
C7 C8 1.371(6)
C7 H7A 0.9500
C8 C9 1.424(6)
C8 H8A 0.9500
C9 C10 1.413(6)
C10 C11 1.372(6)
C10 H10A 0.9500
C11 C12 1.414(6)
C11 H11A 0.9500
C12 H12A 0.9500
C13 C18 1.390(6)
C13 C14 1.391(6)
C14 C15 1.396(6)
C14 C19 1.499(6)
C15 C16 1.379(7)
C15 H15A 0.9500
C16 C17 1.386(7)
C16 C20 1.518(6)
C17 C18 1.403(6)
C17 H17A 0.9500
C18 C21 1.506(7)
C19 H19A 0.9800
C19 H19B 0.9800
C19 H19C 0.9800
C20 H20A 0.9800
C20 H20B 0.9800
C20 H20C 0.9800
C21 H21A 0.9800
C21 H21B 0.9800
C21 H21C 0.9800
C22 C27 1.384(6)
C22 C23 1.385(6)
C23 C24 1.401(6)
C23 C28 1.501(6)
C24 C25 1.375(7)
C24 H24A 0.9500
C25 C26 1.373(7)
C25 C29 1.522(7)
C26 C27 1.394(6)
C26 H26A 0.9500
C27 C30 1.507(6)
C28 H28A 0.9800
C28 H28B 0.9800
C28 H28C 0.9800
C29 H29A 0.9800
C29 H29B 0.9800
C29 H29C 0.9800
C30 H30A 0.9800
C30 H30B 0.9800
C30 H30C 0.9800
C31 C32 1.3900
C31 C36 1.3900
C32 O1 1.379(7)
C32 C33 1.3900
C33 C34 1.3900
C33 H33A 0.9500
C34 C35 1.3900
C34 H34A 0.9500
C35 C36 1.3900
C35 H35A 0.9500
C36 H36A 0.9500
C37 O1 1.431(8)
C37 H37A 0.9800
C37 H37B 0.9800
C37 H37C 0.9800
C31A C32A 1.3900
C31A C36A 1.3900
C32A C33A 1.3900
C32A H32A 0.9500
C33A C34A 1.3900
C33A H33B 0.9500
C34A C35A 1.3900
C34A H34B 0.9500
C35A C36A 1.3900
C35A H35B 0.9500
C36A O1A 1.373(9)
O1A C37A 1.432(11)
C37A H37D 0.9800
C37A H37E 0.9800
C37A H37F 0.9800
O1S C4S 1.482(14)
O1S C1S 1.494(13)
C1S C2S 1.458(9)
C1S H1SA 0.9900
C1S H1SB 0.9900
C2S C3S 1.409(12)
C2S H2SA 0.9900
C2S H2SB 0.9900
C3S C4S 1.437(9)
C3S H3SA 0.9900
C3S H3SB 0.9900
C4S H4SC 0.9900
C4S H4SA 0.9900

loop_
_geom_torsion_atom_site_label_1
_geom_torsion_atom_site_label_2
_geom_torsion_atom_site_label_3
_geom_torsion_atom_site_label_4
_geom_torsion
C13 N1 C1 C2 1.0(7)
Ni1 N1 C1 C2 -178.7(4)
C13 N1 C1 C5 -179.2(3)
Ni1 N1 C1 C5 1.1(5)
N1 C1 C2 C6 2.8(9)
C5 C1 C2 C6 -177.0(5)
N1 C1 C2 C3 -179.8(5)
C5 C1 C2 C3 0.4(4)
C6 C2 C3 C9 -1.2(6)
C1 C2 C3 C9 -179.1(4)
C6 C2 C3 C4 177.2(4)
C1 C2 C3 C4 -0.7(5)
C9 C3 C4 C12 1.0(6)
C2 C3 C4 C12 -177.4(4)
C9 C3 C4 C5 179.1(4)
C2 C3 C4 C5 0.7(5)
C22 N2 C5 C4 1.0(7)
Ni1 N2 C5 C4 178.7(4)
C22 N2 C5 C1 -177.5(3)
Ni1 N2 C5 C1 0.2(4)
C12 C4 C5 N2 -1.3(9)
C3 C4 C5 N2 -179.0(5)
C12 C4 C5 C1 177.3(5)
C3 C4 C5 C1 -0.4(5)
N1 C1 C5 N2 -0.9(6)
C2 C1 C5 N2 179.0(4)
N1 C1 C5 C4 -179.9(4)
C2 C1 C5 C4 0.0(5)
C3 C2 C6 C7 1.4(6)
C1 C2 C6 C7 178.6(5)
C2 C6 C7 C8 -0.5(7)
C6 C7 C8 C9 -0.7(8)
C4 C3 C9 C10 -0.4(6)
C2 C3 C9 C10 177.9(4)
C4 C3 C9 C8 -178.3(4)
C2 C3 C9 C8 -0.1(6)
C7 C8 C9 C3 1.0(7)
C7 C8 C9 C10 -176.7(5)
C3 C9 C10 C11 -0.7(6)
C8 C9 C10 C11 176.9(5)
C9 C10 C11 C12 1.3(7)
C3 C4 C12 C11 -0.5(6)
C5 C4 C12 C11 -177.9(5)
C10 C11 C12 C4 -0.6(7)
C1 N1 C13 C18 -86.5(5)
Ni1 N1 C13 C18 93.2(4)
C1 N1 C13 C14 90.0(5)
Ni1 N1 C13 C14 -90.4(4)
C18 C13 C14 C15 -0.4(6)
N1 C13 C14 C15 -176.8(3)
C18 C13 C14 C19 176.2(4)
N1 C13 C14 C19 -0.1(6)
C13 C14 C15 C16 -0.8(6)
C19 C14 C15 C16 -177.5(4)
C14 C15 C16 C17 0.8(6)
C14 C15 C16 C20 179.5(4)
C15 C16 C17 C18 0.6(6)
C20 C16 C17 C18 -178.1(4)
C14 C13 C18 C17 1.7(6)
N1 C13 C18 C17 178.0(3)
C14 C13 C18 C21 -175.1(4)
N1 C13 C18 C21 1.2(6)
C16 C17 C18 C13 -1.8(6)
C16 C17 C18 C21 175.1(4)
C5 N2 C22 C27 88.5(5)
Ni1 N2 C22 C27 -88.6(4)
C5 N2 C22 C23 -91.6(5)
Ni1 N2 C22 C23 91.2(4)
C27 C22 C23 C24 -1.6(6)
N2 C22 C23 C24 178.5(3)
C27 C22 C23 C28 179.5(4)
N2 C22 C23 C28 -0.4(6)
C22 C23 C24 C25 1.0(6)
C28 C23 C24 C25 179.9(4)
C23 C24 C25 C26 0.2(7)
C23 C24 C25 C29 -179.9(4)
C24 C25 C26 C27 -0.9(7)
C29 C25 C26 C27 179.2(4)
C23 C22 C27 C26 1.0(6)
N2 C22 C27 C26 -179.1(3)
C23 C22 C27 C30 -179.5(4)
N2 C22 C27 C30 0.4(6)
C25 C26 C27 C22 0.3(6)
C25 C26 C27 C30 -179.2(4)
C36 C31 C32 O1 178.2(5)
Ni1 C31 C32 O1 -5.0(4)
C36 C31 C32 C33 0.0
Ni1 C31 C32 C33 176.9(4)
O1 C32 C33 C34 -178.0(5)
C31 C32 C33 C34 0.0
C32 C33 C34 C35 0.0
C33 C34 C35 C36 0.0
C34 C35 C36 C31 0.0
C32 C31 C36 C35 0.0
Ni1 C31 C36 C35 -176.7(4)
C31 C32 O1 C37 178.9(6)
C33 C32 O1 C37 -3.0(8)
C36A C31A C32A C33A 0.0
Ni1 C31A C32A C33A 177.3(11)
C31A C32A C33A C34A 0.0
C32A C33A C34A C35A 0.0
C33A C34A C35A C36A 0.0
C34A C35A C36A O1A 175.7(14)
C34A C35A C36A C31A 0.0
C32A C31A C36A O1A -176.0(13)
Ni1 C31A C36A O1A 6.6(12)
C32A C31A C36A C35A 0.0
Ni1 C31A C36A C35A -177.4(11)
C35A C36A O1A C37A 8.7(18)
C31A C36A O1A C37A -175.5(11)
C4S O1S C1S C2S 30.9(13)
O1S C1S C2S C3S -3.3(14)
C1S C2S C3S C4S -27.8(12)
C2S C3S C4S O1S 50.6(12)
C1S O1S C4S C3S -46.7(12)
